data_7157367
loop_
_publ_author_name
'Huang, Bo-Shun'
'Lowary, Todd L.'

_publ_section_title
;
 \b-Selective xylulofuranosylation via a conformationally-restricted
 glycosyl donor.
;
_journal_issue 12
_journal_name_full 'Organic &amp; biomolecular chemistry'
_journal_page_first 2264
_journal_page_last 2273
_journal_paper_doi 10.1039/d0ob00260g
_journal_volume 18
_journal_year 2020
_chemical_absolute_configuration syn
_chemical_formula_moiety 'C19 H26 O5'
_chemical_formula_sum 'C19 H26 O5'
_chemical_formula_weight 334.40
_chemical_name_systematic '{1-(Cyclohexyloxy)-1,3,3a,9a-tetrahydrofuro[3,4-b][1,4]benzodioxin-1-  yl}methanol'
_space_group_crystal_system monoclinic
_space_group_IT_number 4
_space_group_name_Hall 'P 2yb'
_space_group_name_H-M_alt 'P 1 21 1'
_atom_sites_solution_hydrogens geom
_audit_creation_method SHELXL-2014/7
_audit_update_record
;
2019-01-16 deposited with the CCDC.	2020-02-28 downloaded from the CCDC.
;
_cell_angle_alpha 90
_cell_angle_beta 90.529(3)
_cell_angle_gamma 90
_cell_formula_units_Z 2
_cell_length_a 5.3125(2)
_cell_length_b 12.3867(5)
_cell_length_c 13.7161(6)
_cell_measurement_reflns_used 3968
_cell_measurement_temperature 173(2)
_cell_measurement_theta_max 68.16
_cell_measurement_theta_min 3.22
_cell_volume 902.54(6)
_computing_cell_refinement 'Bruker SAINT'
_computing_data_collection 'Bruker APEX2'
_computing_data_reduction 'Bruker SAINT'
_computing_molecular_graphics 'Bruker SHELXTL'
_computing_publication_material 'Bruker SHELXTL'
_computing_structure_refinement 'SHELXL-2014/7 (Sheldrick, 2014)'
_computing_structure_solution 'SHELXD (Schneider & Sheldrick, 2002)'
_diffrn_ambient_temperature 173(2)
_diffrn_measured_fraction_theta_full 0.960
_diffrn_measured_fraction_theta_max 0.960
_diffrn_measurement_device_type 'Bruker APEX-II CCD'
_diffrn_measurement_method '\f and \w scans'
_diffrn_radiation_type CuK\a
_diffrn_radiation_wavelength 1.54178
_diffrn_reflns_av_R_equivalents 0.0916
_diffrn_reflns_av_unetI/netI 0.1245
_diffrn_reflns_Laue_measured_fraction_full 0.960
_diffrn_reflns_Laue_measured_fraction_max 0.960
_diffrn_reflns_limit_h_max 6
_diffrn_reflns_limit_h_min -6
_diffrn_reflns_limit_k_max 14
_diffrn_reflns_limit_k_min -14
_diffrn_reflns_limit_l_max 13
_diffrn_reflns_limit_l_min -15
_diffrn_reflns_number 5417
_diffrn_reflns_point_group_measured_fraction_full 0.961
_diffrn_reflns_point_group_measured_fraction_max 0.959
_diffrn_reflns_theta_full 67.679
_diffrn_reflns_theta_max 68.451
_diffrn_reflns_theta_min 4.810
_exptl_absorpt_coefficient_mu 0.719
_exptl_absorpt_correction_T_max 1.0000
_exptl_absorpt_correction_T_min 0.6245
_exptl_absorpt_correction_type numerical
_exptl_absorpt_process_details 'SADABS 2016/2 (Krause et al., 2015)'
_exptl_crystal_colour colourless
_exptl_crystal_density_diffrn 1.230
_exptl_crystal_description rod
_exptl_crystal_F_000 360
_exptl_crystal_recrystallization_method 'Re-crystallisation from solvent: Ethyl Acetate and Hexanes'
_exptl_crystal_size_max 0.595
_exptl_crystal_size_mid 0.102
_exptl_crystal_size_min 0.035
_refine_diff_density_max 0.357
_refine_diff_density_min -0.415
_refine_diff_density_rms 0.088
_refine_ls_abs_structure_details
; 
 Flack x determined using 678 quotients [(I+)-(I-)]/[(I+)+(I-)] 
 (Parsons, Flack and Wagner, Acta Cryst. B69 (2013) 249-259). 
;
_refine_ls_abs_structure_Flack 0.0(4)
_refine_ls_extinction_method none
_refine_ls_goodness_of_fit_ref 1.009
_refine_ls_hydrogen_treatment constr
_refine_ls_matrix_type full
_refine_ls_number_parameters 218
_refine_ls_number_reflns 3190
_refine_ls_number_restraints 1
_refine_ls_restrained_S_all 1.008
_refine_ls_R_factor_all 0.0966
_refine_ls_R_factor_gt 0.0828
_refine_ls_shift/su_max 0.000
_refine_ls_shift/su_mean 0.000
_refine_ls_structure_factor_coef Fsqd
_refine_ls_weighting_details 'w=1/[\s^2^(Fo^2^)+(0.1292P)^2^] where P=(Fo^2^+2Fc^2^)/3'
_refine_ls_weighting_scheme calc
_refine_ls_wR_factor_gt 0.2137
_refine_ls_wR_factor_ref 0.2221
_reflns_Friedel_coverage 0.902
_reflns_Friedel_fraction_full 0.961
_reflns_Friedel_fraction_max 0.958
_reflns_number_gt 2371
_reflns_number_total 3190
_reflns_threshold_expression 'I > 2\s(I)'
_cod_data_source_file d0ob00260g2.cif
_cod_data_source_block tll1701
_cod_depositor_comments 'Adding full bibliography for 7157367.cif.'
_cod_original_sg_symbol_H-M 'P 21'
_cod_database_code 7157367
_shelx_shelxl_version_number 2014/7
_shelx_space_group_comment
; 
The symmetry employed for this shelxl refinement is uniquely defined 
by the following loop, which should always be used as a source of 
symmetry information in preference to the above space-group names. 
They are only intended as comments. 
;
_shelx_estimated_absorpt_t_min 0.674
_shelx_estimated_absorpt_t_max 0.975

loop_
_space_group_symop_operation_xyz
'x, y, z'
'-x, y+1/2, -z'

loop_
_atom_site_label
_atom_site_type_symbol
_atom_site_fract_x
_atom_site_fract_y
_atom_site_fract_z
_atom_site_U_iso_or_equiv
_atom_site_adp_type
_atom_site_occupancy
_atom_site_site_symmetry_order
_atom_site_calc_flag
_atom_site_refinement_flags_posn
_atom_site_refinement_flags_adp
_atom_site_refinement_flags_occupancy
_atom_site_disorder_assembly
_atom_site_disorder_group
O1 O -0.2665(8) 0.0698(4) 0.2292(3) 0.0291(11) Uani 1 1 d . . . . .
O2 O -0.1909(9) 0.2280(4) 0.4231(3) 0.0338(11) Uani 1 1 d . . . . .
O3 O 0.2065(7) 0.0117(4) 0.4057(3) 0.0288(11) Uani 1 1 d . . . . .
O4 O 0.1429(7) 0.0008(4) 0.2154(3) 0.0298(11) Uani 1 1 d . . . . .
O5 O -0.4057(8) -0.1192(4) 0.3362(4) 0.0348(12) Uani 1 1 d . . . . .
H5O H -0.5180 -0.0759 0.3174 0.052 Uiso 1 1 calc R U . . .
C1 C -0.1989(14) 0.1792(6) 0.2559(5) 0.0348(16) Uani 1 1 d . . . . .
H1A H -0.3520 0.2235 0.2654 0.042 Uiso 1 1 calc R U . . .
H1B H -0.0964 0.2129 0.2042 0.042 Uiso 1 1 calc R U . . .
C2 C -0.0483(13) 0.1715(6) 0.3505(5) 0.0289(14) Uani 1 1 d . . . . .
H2 H 0.1223 0.2045 0.3430 0.035 Uiso 1 1 calc R U . . .
C3 C -0.0281(10) 0.0499(5) 0.3692(4) 0.0220(12) Uani 1 1 d . . . . .
H3 H -0.1633 0.0283 0.4155 0.026 Uiso 1 1 calc R U . . .
C4 C -0.0844(9) -0.0002(5) 0.2713(4) 0.0211(13) Uani 1 1 d . . . . .
C5 C -0.1958(11) -0.1122(6) 0.2729(5) 0.0285(14) Uani 1 1 d . . . . .
H5A H -0.2495 -0.1325 0.2061 0.034 Uiso 1 1 calc R U . . .
H5B H -0.0653 -0.1642 0.2946 0.034 Uiso 1 1 calc R U . . .
C6 C -0.0605(15) 0.2487(6) 0.5139(5) 0.0382(17) Uani 1 1 d . . . . .
H6A H -0.1393 0.3112 0.5467 0.046 Uiso 1 1 calc R U . . .
H6B H 0.1168 0.2677 0.5002 0.046 Uiso 1 1 calc R U . . .
C7 C -0.0665(12) 0.1521(5) 0.5814(5) 0.0264(14) Uani 1 1 d . . . . .
C8 C -0.2482(13) 0.1508(6) 0.6540(5) 0.0343(17) Uani 1 1 d . . . . .
H8 H -0.3592 0.2105 0.6601 0.041 Uiso 1 1 calc R U . . .
C9 C -0.2701(13) 0.0653(7) 0.7169(5) 0.0378(16) Uani 1 1 d . . . . .
H9 H -0.3955 0.0659 0.7659 0.045 Uiso 1 1 calc R U . . .
C10 C -0.1091(15) -0.0218(7) 0.7088(5) 0.0390(17) Uani 1 1 d . . . . .
H10 H -0.1240 -0.0817 0.7516 0.047 Uiso 1 1 calc R U . . .
C11 C 0.0748(13) -0.0211(6) 0.6374(5) 0.0342(16) Uani 1 1 d . . . . .
H11 H 0.1867 -0.0807 0.6326 0.041 Uiso 1 1 calc R U . . .
C12 C 0.0988(10) 0.0635(6) 0.5734(4) 0.0239(13) Uani 1 1 d . . . . .
C13 C 0.2953(11) 0.0587(6) 0.4954(4) 0.0297(15) Uani 1 1 d . . . . .
H13A H 0.3558 0.1328 0.4822 0.036 Uiso 1 1 calc R U . . .
H13B H 0.4403 0.0161 0.5199 0.036 Uiso 1 1 calc R U . . .
C14 C 0.1208(12) -0.0218(7) 0.1135(5) 0.0338(16) Uani 1 1 d . . . . .
H14 H -0.0617 -0.0218 0.0949 0.041 Uiso 1 1 calc R U . . .
C15 C 0.2527(15) 0.0667(8) 0.0568(6) 0.047(2) Uani 1 1 d . . . . .
H15A H 0.4294 0.0723 0.0797 0.057 Uiso 1 1 calc R U . . .
H15B H 0.1689 0.1366 0.0698 0.057 Uiso 1 1 calc R U . . .
C16 C 0.2488(18) 0.0449(10) -0.0528(7) 0.063(3) Uani 1 1 d . . . . .
H16A H 0.3471 0.1014 -0.0865 0.076 Uiso 1 1 calc R U . . .
H16B H 0.0733 0.0482 -0.0775 0.076 Uiso 1 1 calc R U . . .
C17 C 0.3602(18) -0.0659(10) -0.0752(7) 0.063(3) Uani 1 1 d . . . . .
H17A H 0.3426 -0.0809 -0.1458 0.076 Uiso 1 1 calc R U . . .
H17B H 0.5420 -0.0659 -0.0586 0.076 Uiso 1 1 calc R U . . .
C18 C 0.2290(16) -0.1541(9) -0.0178(6) 0.054(2) Uani 1 1 d . . . . .
H18A H 0.0526 -0.1605 -0.0410 0.065 Uiso 1 1 calc R U . . .
H18B H 0.3139 -0.2239 -0.0300 0.065 Uiso 1 1 calc R U . . .
C19 C 0.2310(15) -0.1315(8) 0.0893(6) 0.047(2) Uani 1 1 d . . . . .
H19A H 0.4065 -0.1349 0.1140 0.056 Uiso 1 1 calc R U . . .
H19B H 0.1332 -0.1881 0.1230 0.056 Uiso 1 1 calc R U . . .

loop_
_atom_site_aniso_label
_atom_site_aniso_U_11
_atom_site_aniso_U_22
_atom_site_aniso_U_33
_atom_site_aniso_U_23
_atom_site_aniso_U_13
_atom_site_aniso_U_12
O1 0.0271(19) 0.025(3) 0.035(3) 0.0027(19) -0.0051(17) 0.0019(19)
O2 0.051(3) 0.019(3) 0.031(3) -0.0036(19) -0.005(2) 0.004(2)
O3 0.0209(18) 0.042(3) 0.024(3) -0.0067(18) -0.0004(15) 0.0072(19)
O4 0.0186(18) 0.048(3) 0.022(3) -0.002(2) 0.0043(15) -0.005(2)
O5 0.022(2) 0.024(3) 0.059(3) 0.004(2) 0.011(2) -0.002(2)
C1 0.052(4) 0.021(4) 0.032(4) 0.002(3) -0.005(3) -0.001(3)
C2 0.044(3) 0.023(4) 0.020(4) 0.007(2) 0.001(3) -0.008(3)
C3 0.021(2) 0.022(4) 0.024(3) 0.002(2) 0.002(2) 0.002(2)
C4 0.013(2) 0.025(4) 0.025(3) 0.003(2) 0.002(2) 0.004(2)
C5 0.022(3) 0.025(4) 0.039(4) -0.008(3) 0.002(2) 0.000(3)
C6 0.058(4) 0.026(4) 0.031(4) -0.007(3) -0.006(3) -0.003(3)
C7 0.038(3) 0.018(4) 0.023(4) -0.010(2) -0.002(2) -0.001(3)
C8 0.035(3) 0.035(5) 0.034(4) -0.015(3) 0.004(3) 0.011(3)
C9 0.039(3) 0.046(5) 0.028(4) -0.005(3) 0.007(3) -0.004(3)
C10 0.060(4) 0.029(4) 0.028(4) -0.001(3) 0.007(3) -0.005(4)
C11 0.044(4) 0.024(4) 0.034(4) -0.005(3) -0.003(3) 0.004(3)
C12 0.026(3) 0.026(4) 0.019(3) -0.007(2) 0.000(2) 0.003(3)
C13 0.027(3) 0.043(5) 0.020(3) -0.005(3) 0.000(2) 0.002(3)
C14 0.028(3) 0.051(5) 0.023(4) -0.005(3) 0.002(2) -0.003(3)
C15 0.053(4) 0.058(6) 0.031(4) 0.006(4) 0.002(3) -0.010(4)
C16 0.064(5) 0.088(9) 0.037(5) -0.008(5) 0.008(4) -0.022(6)
C17 0.054(5) 0.097(9) 0.038(6) -0.017(5) 0.012(4) -0.004(5)
C18 0.054(5) 0.071(8) 0.037(5) -0.015(4) 0.001(3) 0.006(5)
C19 0.045(4) 0.060(6) 0.035(5) -0.013(4) 0.002(3) 0.003(4)

loop_
_atom_type_symbol
_atom_type_description
_atom_type_scat_dispersion_real
_atom_type_scat_dispersion_imag
_atom_type_scat_source
C C 0.0181 0.0091 'International Tables Vol C Tables 4.2.6.8 and 6.1.1.4'
H H 0.0000 0.0000 'International Tables Vol C Tables 4.2.6.8 and 6.1.1.4'
O O 0.0492 0.0322 'International Tables Vol C Tables 4.2.6.8 and 6.1.1.4'

loop_
_geom_angle_atom_site_label_1
_geom_angle_atom_site_label_2
_geom_angle_atom_site_label_3
_geom_angle
_geom_angle_site_symmetry_1
_geom_angle_site_symmetry_3
_geom_angle_publ_flag
C4 O1 C1 107.6(5) . . ?
C2 O2 C6 115.6(5) . . ?
C3 O3 C13 116.6(5) . . ?
C14 O4 C4 117.3(4) . . ?
O1 C1 C2 106.5(5) . . ?
O2 C2 C1 106.5(6) . . ?
O2 C2 C3 113.6(5) . . ?
C1 C2 C3 103.9(5) . . ?
O3 C3 C4 110.1(5) . . ?
O3 C3 C2 116.5(5) . . ?
C4 C3 C2 104.1(5) . . ?
O1 C4 O4 110.6(5) . . ?
O1 C4 C3 103.9(5) . . ?
O4 C4 C3 108.1(4) . . ?
O1 C4 C5 107.6(5) . . ?
O4 C4 C5 110.3(5) . . ?
C3 C4 C5 116.1(5) . . ?
O5 C5 C4 112.0(5) . . ?
O2 C6 C7 112.0(6) . . ?
C8 C7 C12 118.9(6) . . ?
C8 C7 C6 117.7(6) . . ?
C12 C7 C6 123.5(6) . . ?
C9 C8 C7 121.4(7) . . ?
C8 C9 C10 119.7(6) . . ?
C9 C10 C11 119.5(7) . . ?
C12 C11 C10 121.6(7) . . ?
C11 C12 C7 118.9(6) . . ?
C11 C12 C13 119.6(6) . . ?
C7 C12 C13 121.5(6) . . ?
O3 C13 C12 113.6(5) . . ?
O4 C14 C19 111.1(6) . . ?
O4 C14 C15 109.0(6) . . ?
C19 C14 C15 110.7(6) . . ?
C14 C15 C16 112.0(8) . . ?
C15 C16 C17 110.8(9) . . ?
C18 C17 C16 111.2(7) . . ?
C19 C18 C17 112.0(8) . . ?
C18 C19 C14 112.5(8) . . ?

loop_
_geom_bond_atom_site_label_1
_geom_bond_atom_site_label_2
_geom_bond_distance
_geom_bond_site_symmetry_2
_geom_bond_publ_flag
O1 C4 1.418(7) . ?
O1 C1 1.449(9) . ?
O2 C2 1.439(8) . ?
O2 C6 1.442(9) . ?
O3 C3 1.420(6) . ?
O3 C13 1.437(7) . ?
O4 C14 1.429(8) . ?
O4 C4 1.437(6) . ?
O5 C5 1.422(7) . ?
C1 C2 1.521(9) . ?
C2 C3 1.531(9) . ?
C3 C4 1.507(8) . ?
C4 C5 1.509(9) . ?
C6 C7 1.513(10) . ?
C7 C8 1.393(9) . ?
C7 C12 1.410(9) . ?
C8 C9 1.373(11) . ?
C9 C10 1.382(12) . ?
C10 C11 1.390(10) . ?
C11 C12 1.374(10) . ?
C12 C13 1.503(8) . ?
C14 C19 1.517(12) . ?
C14 C15 1.519(10) . ?
C15 C16 1.527(11) . ?
C16 C17 1.528(16) . ?
C17 C18 1.519(14) . ?
C18 C19 1.496(11) . ?

loop_
_geom_hbond_atom_site_label_D
_geom_hbond_atom_site_label_H
_geom_hbond_atom_site_label_A
_geom_hbond_distance_DH
_geom_hbond_distance_HA
_geom_hbond_distance_DA
_geom_hbond_angle_DHA
_geom_hbond_site_symmetry_A
O5 H5O O3 0.84 2.20 2.796(6) 128.4 1_455

loop_
_geom_torsion_atom_site_label_1
_geom_torsion_atom_site_label_2
_geom_torsion_atom_site_label_3
_geom_torsion_atom_site_label_4
_geom_torsion
_geom_torsion_site_symmetry_1
_geom_torsion_site_symmetry_2
_geom_torsion_site_symmetry_3
_geom_torsion_site_symmetry_4
_geom_torsion_publ_flag
C4 O1 C1 C2 -25.7(7) . . . . ?
C6 O2 C2 C1 -168.5(6) . . . . ?
C6 O2 C2 C3 77.8(7) . . . . ?
O1 C1 C2 O2 -117.1(6) . . . . ?
O1 C1 C2 C3 3.0(7) . . . . ?
C13 O3 C3 C4 175.4(5) . . . . ?
C13 O3 C3 C2 57.2(7) . . . . ?
O2 C2 C3 O3 -104.5(6) . . . . ?
C1 C2 C3 O3 140.3(5) . . . . ?
O2 C2 C3 C4 134.1(5) . . . . ?
C1 C2 C3 C4 18.8(6) . . . . ?
C1 O1 C4 O4 -77.9(6) . . . . ?
C1 O1 C4 C3 37.9(6) . . . . ?
C1 O1 C4 C5 161.5(5) . . . . ?
C14 O4 C4 O1 -54.0(7) . . . . ?
C14 O4 C4 C3 -167.1(6) . . . . ?
C14 O4 C4 C5 64.9(7) . . . . ?
O3 C3 C4 O1 -160.3(5) . . . . ?
C2 C3 C4 O1 -34.7(6) . . . . ?
O3 C3 C4 O4 -42.8(7) . . . . ?
C2 C3 C4 O4 82.8(6) . . . . ?
O3 C3 C4 C5 81.8(6) . . . . ?
C2 C3 C4 C5 -152.6(5) . . . . ?
O1 C4 C5 O5 -65.7(7) . . . . ?
O4 C4 C5 O5 173.6(5) . . . . ?
C3 C4 C5 O5 50.2(7) . . . . ?
C2 O2 C6 C7 -82.5(7) . . . . ?
O2 C6 C7 C8 -97.8(7) . . . . ?
O2 C6 C7 C12 81.4(8) . . . . ?
C12 C7 C8 C9 -0.6(10) . . . . ?
C6 C7 C8 C9 178.6(7) . . . . ?
C7 C8 C9 C10 0.2(11) . . . . ?
C8 C9 C10 C11 0.6(11) . . . . ?
C9 C10 C11 C12 -0.9(11) . . . . ?
C10 C11 C12 C7 0.5(10) . . . . ?
C10 C11 C12 C13 -178.0(7) . . . . ?
C8 C7 C12 C11 0.2(9) . . . . ?
C6 C7 C12 C11 -178.9(6) . . . . ?
C8 C7 C12 C13 178.7(6) . . . . ?
C6 C7 C12 C13 -0.4(9) . . . . ?
C3 O3 C13 C12 47.4(8) . . . . ?
C11 C12 C13 O3 90.5(7) . . . . ?
C7 C12 C13 O3 -87.9(8) . . . . ?
C4 O4 C14 C19 -109.1(7) . . . . ?
C4 O4 C14 C15 128.6(6) . . . . ?
O4 C14 C15 C16 177.0(7) . . . . ?
C19 C14 C15 C16 54.5(9) . . . . ?
C14 C15 C16 C17 -55.0(10) . . . . ?
C15 C16 C17 C18 54.3(10) . . . . ?
C16 C17 C18 C19 -54.5(11) . . . . ?
C17 C18 C19 C14 54.7(9) . . . . ?
O4 C14 C19 C18 -175.6(6) . . . . ?
C15 C14 C19 C18 -54.3(8) . . . . ?
